data_2241681
loop_
_publ_author_name
'Cheng, Dong'
'Meng, Xiangzhen'
'Sheng, Zeyuan'
'Wang, Shuangming'
'Duan, Yuanyuan'
'Li, Ziqian'

_publ_section_title
;
 Crystal structures of
 (<i>E</i>)-3-(furan-2-yl)-2-phenyl-<i>N</i>-tosylacrylamide and
 (<i>E</i>)-3-phenyl-2-(<i>m</i>-tolyl)-<i>N</i>-tosylacrylamide
;
_journal_coeditor_code SU5296
_journal_issue 6
_journal_name_full 'Acta Crystallographica Section E'
_journal_page_first 797
_journal_page_last 800
_journal_paper_doi 10.1107/S2056989016007611
_journal_volume 72
_journal_year 2016
_chemical_formula_iupac 'C20 H17 N O4 S'
_chemical_formula_moiety 'C20 H17 N O4 S'
_chemical_formula_sum 'C20 H17 N O4 S'
_chemical_formula_weight 367.41
_chemical_name_systematic
;
(<i>E</i>)-3-(Furan-2-yl)-<i>N</i>-(4-methylphenylsulfonyl)-2-phenylacrylamide
;
_space_group_IT_number 2
_symmetry_cell_setting triclinic
_symmetry_space_group_name_Hall '-P 1'
_symmetry_space_group_name_H-M 'P -1'
_atom_sites_solution_hydrogens geom
_atom_sites_solution_primary direct
_atom_sites_solution_secondary difmap
_cell_angle_alpha 69.598(2)
_cell_angle_beta 75.790(2)
_cell_angle_gamma 61.445(2)
_cell_formula_units_Z 2
_cell_length_a 10.309(2)
_cell_length_b 10.391(2)
_cell_length_c 10.566(2)
_cell_measurement_reflns_used 8167
_cell_measurement_temperature 293
_cell_measurement_theta_max 27.45
_cell_measurement_theta_min 2.26
_cell_volume 927.5(3)
_computing_cell_refinement
;
SAINT (Bruker, 2008)
;
_computing_data_collection
;
APEX2 (Bruker, 2008)
;
_computing_data_reduction
;
SAINT (Bruker, 2008)
;
_computing_molecular_graphics
;
PLATON (Spek, 2009) and Mercury (Macrae <i>et al.</i>,  2008)
;
_computing_publication_material
;
SHELXTL (Sheldrick, 2008) and PLATON (Spek, 2009)
;
_computing_structure_refinement
;
SHELXL97 (Sheldrick, 2008)
;
_computing_structure_solution
;
SHELXS97 (Sheldrick, 2008)
;
_diffrn_ambient_temperature 293
_diffrn_detector_area_resol_mean 18.4
_diffrn_measured_fraction_theta_full 0.997
_diffrn_measured_fraction_theta_max 0.997
_diffrn_measurement_device_type 'Bruker APEXII CCD area-detector'
_diffrn_measurement_method 'phi and omega scans'
_diffrn_radiation_monochromator graphite
_diffrn_radiation_source 'fine-focus sealed tube'
_diffrn_radiation_type MoK\a
_diffrn_radiation_wavelength 0.71073
_diffrn_reflns_av_R_equivalents 0.0236
_diffrn_reflns_limit_h_max 12
_diffrn_reflns_limit_h_min -12
_diffrn_reflns_limit_k_max 12
_diffrn_reflns_limit_k_min -12
_diffrn_reflns_limit_l_max 12
_diffrn_reflns_limit_l_min -12
_diffrn_reflns_number 8964
_diffrn_reflns_reduction_process
;
;
_diffrn_reflns_theta_full 25.00
_diffrn_reflns_theta_max 25.00
_diffrn_reflns_theta_min 2.07
_exptl_absorpt_coefficient_mu 0.199
_exptl_absorpt_correction_T_max 0.963
_exptl_absorpt_correction_T_min 0.959
_exptl_absorpt_correction_type multi-scan
_exptl_absorpt_process_details
;
(SADABS; Bruker, 2008)
;
_exptl_crystal_colour colorless
_exptl_crystal_density_diffrn 1.316
_exptl_crystal_density_method 'Not Measured'
_exptl_crystal_description block
_exptl_crystal_F_000 384
_exptl_crystal_size_max 0.21
_exptl_crystal_size_mid 0.20
_exptl_crystal_size_min 0.19
_refine_diff_density_max 0.297
_refine_diff_density_min -0.314
_refine_ls_extinction_coef 0.043(4)
_refine_ls_extinction_expression FC^*^=KFC[1+0.001XFC^2^\L^3^/SIN(2\Q)]^-1/4^
_refine_ls_extinction_method
;
SHELXL97 (Sheldrick, 2008)
;
_refine_ls_goodness_of_fit_ref 1.042
_refine_ls_hydrogen_treatment constr
_refine_ls_matrix_type full
_refine_ls_number_parameters 237
_refine_ls_number_reflns 3258
_refine_ls_number_restraints 0
_refine_ls_restrained_S_all 1.042
_refine_ls_R_factor_all 0.0374
_refine_ls_R_factor_gt 0.0351
_refine_ls_shift/su_max 0.029
_refine_ls_shift/su_mean 0.000
_refine_ls_structure_factor_coef Fsqd
_refine_ls_weighting_details 'calc w=1/[\s^2^(Fo^2^)+(0.0560P)^2^+0.2660P] where P=(Fo^2^+2Fc^2^)/3'
_refine_ls_weighting_scheme calc
_refine_ls_wR_factor_gt 0.0996
_refine_ls_wR_factor_ref 0.1022
_reflns_number_gt 3012
_reflns_number_total 3258
_reflns_threshold_expression I>2\s(I)
_cod_data_source_file su5296sup1.cif
_cod_data_source_block I
_cod_database_code 2241681

loop_
_space_group_symop_id
_space_group_symop_operation_xyz
1 x,y,z
2 -x,-y,-z

loop_
_atom_site_aniso_label
_atom_site_aniso_U_11
_atom_site_aniso_U_22
_atom_site_aniso_U_33
_atom_site_aniso_U_12
_atom_site_aniso_U_13
_atom_site_aniso_U_23
S1 0.0370(2) 0.0433(2) 0.0375(2) -0.0226(2) -0.0060(2) 0.0002(2)
O1 0.0430(6) 0.0558(7) 0.0455(6) -0.0249(5) -0.0132(5) 0.0052(5)
O2 0.0530(7) 0.0483(6) 0.0544(7) -0.0305(5) -0.0088(5) -0.0036(5)
O3 0.0423(6) 0.0675(8) 0.0527(7) -0.0300(6) -0.0106(5) 0.0053(6)
O4 0.0613(8) 0.0502(7) 0.0535(7) -0.0213(6) -0.0173(6) 0.0067(5)
N1 0.0351(6) 0.0488(7) 0.0370(7) -0.0225(6) -0.0040(5) -0.0017(5)
C1 0.113(2) 0.0914(19) 0.101(2) -0.0286(17) 0.0316(17) -0.0472(16)
C2 0.0717(13) 0.0694(13) 0.0546(11) -0.0226(11) 0.0076(10) -0.0209(9)
C3 0.0871(15) 0.0661(12) 0.0762(14) -0.0420(12) 0.0087(12) -0.0271(11)
C4 0.0568(10) 0.0622(11) 0.0676(12) -0.0359(9) 0.0055(9) -0.0184(9)
C5 0.0421(8) 0.0516(9) 0.0358(7) -0.0249(7) -0.0034(6) -0.0047(6)
C6 0.0457(9) 0.0704(11) 0.0483(9) -0.0318(8) -0.0001(7) -0.0157(8)
C7 0.0484(10) 0.0895(14) 0.0567(11) -0.0302(10) 0.0091(8) -0.0254(10)
C8 0.0380(8) 0.0397(8) 0.0393(8) -0.0181(6) -0.0044(6) -0.0061(6)
C9 0.0389(8) 0.0341(7) 0.0370(7) -0.0154(6) -0.0015(6) -0.0093(6)
C10 0.0402(8) 0.0404(8) 0.0303(7) -0.0185(6) -0.0004(6) -0.0068(6)
C11 0.0504(9) 0.0458(9) 0.0537(10) -0.0237(8) 0.0026(7) -0.0156(7)
C12 0.0609(11) 0.0707(12) 0.0611(11) -0.0436(10) 0.0024(9) -0.0173(9)
C13 0.0422(9) 0.0825(14) 0.0635(11) -0.0311(10) 0.0037(8) -0.0175(10)
C14 0.0418(9) 0.0593(11) 0.0755(13) -0.0117(8) 0.0034(8) -0.0231(9)
C15 0.0451(9) 0.0437(8) 0.0551(10) -0.0175(7) -0.0012(7) -0.0152(7)
C16 0.0415(8) 0.0380(8) 0.0413(8) -0.0160(6) -0.0030(6) -0.0078(6)
C17 0.0503(9) 0.0379(8) 0.0431(8) -0.0169(7) -0.0090(7) -0.0037(6)
C18 0.0633(11) 0.0609(11) 0.0488(10) -0.0233(9) 0.0028(9) -0.0057(8)
C19 0.0955(17) 0.0690(13) 0.0431(10) -0.0414(12) 0.0043(10) 0.0004(9)
C20 0.0847(15) 0.0572(11) 0.0510(10) -0.0331(11) -0.0186(10) 0.0107(9)

loop_
_atom_site_type_symbol
_atom_site_label
_atom_site_fract_x
_atom_site_fract_y
_atom_site_fract_z
_atom_site_U_iso_or_equiv
_atom_site_thermal_displace_type
_atom_site_calc_flag
_atom_site_refinement_flags
_atom_site_occupancy
S S1 0.31262(4) -0.04942(4) 0.99847(4) 0.03980(10) Uani d . 1.000
O O1 0.44114(12) -0.12030(13) 1.07038(11) 0.0504(4) Uani d . 1.000
O O2 0.25505(13) -0.14223(13) 0.98347(12) 0.0505(4) Uani d . 1.000
O O3 0.14722(12) 0.13779(14) 0.75876(12) 0.0566(4) Uani d . 1.000
O O4 0.14941(14) 0.51936(14) 0.33592(12) 0.0600(4) Uani d . 1.000
N N1 0.36504(13) 0.03957(14) 0.84691(12) 0.0412(4) Uani d . 1.000
C C1 -0.1644(3) 0.4486(3) 1.2413(3) 0.1107(11) Uani d . 1.000
C C2 -0.0458(2) 0.3231(2) 1.1810(2) 0.0702(7) Uani d . 1.000
C C3 0.0932(3) 0.3215(3) 1.1313(2) 0.0737(8) Uani d . 1.000
C C4 0.2016(2) 0.2091(2) 1.0754(2) 0.0599(6) Uani d . 1.000
C C5 0.17206(17) 0.09570(18) 1.06750(15) 0.0433(5) Uani d . 1.000
C C6 0.03613(18) 0.0933(2) 1.11682(17) 0.0529(6) Uani d . 1.000
C C7 -0.0712(2) 0.2073(3) 1.1735(2) 0.0659(7) Uani d . 1.000
C C8 0.27179(16) 0.12761(16) 0.74414(15) 0.0397(5) Uani d . 1.000
C C9 0.33631(16) 0.20731(16) 0.61840(14) 0.0374(4) Uani d . 1.000
C C10 0.49564(16) 0.17520(16) 0.60270(14) 0.0379(4) Uani d . 1.000
C C11 0.53485(19) 0.28623(19) 0.60036(17) 0.0496(5) Uani d . 1.000
C C12 0.6822(2) 0.2583(2) 0.58483(19) 0.0595(7) Uani d . 1.000
C C13 0.7919(2) 0.1204(2) 0.5697(2) 0.0634(7) Uani d . 1.000
C C14 0.7551(2) 0.0091(2) 0.5724(2) 0.0636(6) Uani d . 1.000
C C15 0.60774(18) 0.03538(19) 0.59019(17) 0.0489(5) Uani d . 1.000
C C16 0.24031(17) 0.31073(16) 0.52654(15) 0.0418(5) Uani d . 1.000
C C17 0.27222(18) 0.39778(17) 0.39410(16) 0.0459(5) Uani d . 1.000
C C18 0.3932(2) 0.3905(2) 0.30719(18) 0.0635(6) Uani d . 1.000
C C19 0.3424(3) 0.5141(2) 0.18957(19) 0.0735(8) Uani d . 1.000
C C20 0.1978(3) 0.5878(2) 0.2122(2) 0.0683(7) Uani d . 1.000
H H1 0.45440 0.03080 0.83110 0.0490 Uiso c R 1.000
H H1A -0.13250 0.44460 1.32120 0.1660 Uiso c R 1.000
H H1B -0.25440 0.43580 1.26480 0.1660 Uiso c R 1.000
H H1C -0.18190 0.54530 1.17620 0.1660 Uiso c R 1.000
H H3 0.11260 0.39830 1.13610 0.0880 Uiso c R 1.000
H H4 0.29410 0.20900 1.04310 0.0720 Uiso c R 1.000
H H6 0.01720 0.01620 1.11200 0.0630 Uiso c R 1.000
H H7 -0.16290 0.20600 1.20750 0.0790 Uiso c R 1.000
H H11 0.46120 0.38060 0.60930 0.0600 Uiso c R 1.000
H H12 0.70710 0.33340 0.58460 0.0710 Uiso c R 1.000
H H13 0.89090 0.10250 0.55770 0.0760 Uiso c R 1.000
H H14 0.82930 -0.08450 0.56220 0.0760 Uiso c R 1.000
H H15 0.58380 -0.04160 0.59380 0.0590 Uiso c R 1.000
H H16 0.14160 0.32800 0.55170 0.0500 Uiso c R 1.000
H H18 0.49070 0.31910 0.32090 0.0760 Uiso c R 1.000
H H19 0.40080 0.53830 0.11130 0.0880 Uiso c R 1.000
H H20 0.13730 0.67450 0.15190 0.0820 Uiso c R 1.000

loop_
_atom_type_symbol
_atom_type_description
_atom_type_scat_dispersion_real
_atom_type_scat_dispersion_imag
_atom_type_scat_source
C C 0.0033 0.0016 ' International Tables Vol C Tables 4.2.6.8 and 6.1.1.4'
H H 0.0000 0.0000 ' International Tables Vol C Tables 4.2.6.8 and 6.1.1.4'
N N 0.0061 0.0033 ' International Tables Vol C Tables 4.2.6.8 and 6.1.1.4'
O O 0.0106 0.0060 ' International Tables Vol C Tables 4.2.6.8 and 6.1.1.4'
S S 0.1246 0.1234 ' International Tables Vol C Tables 4.2.6.8 and 6.1.1.4'

loop_
_geom_angle_atom_site_label_1
_geom_angle_atom_site_label_2
_geom_angle_atom_site_label_3
_geom_angle
_geom_angle_publ_flag
O1 S1 O2 118.76(8) no
O1 S1 N1 103.46(8) no
O1 S1 C5 109.41(8) no
O2 S1 N1 109.21(7) no
O2 S1 C5 110.00(9) no
N1 S1 C5 104.98(7) no
C17 O4 C20 107.00(17) no
S1 N1 C8 123.08(13) no
S1 N1 H1 118.00 no
C8 N1 H1 118.00 no
C3 C2 C7 118.2(2) no
C1 C2 C7 121.3(2) no
C1 C2 C3 120.5(2) no
C2 C3 C4 121.2(3) no
C3 C4 C5 119.2(2) no
S1 C5 C4 118.85(15) no
S1 C5 C6 120.12(14) no
C4 C5 C6 120.99(17) no
C5 C6 C7 118.76(19) no
C2 C7 C6 121.6(2) no
O3 C8 C9 123.90(15) no
N1 C8 C9 114.94(15) no
O3 C8 N1 121.15(15) no
C10 C9 C16 124.12(14) no
C8 C9 C10 120.46(13) no
C8 C9 C16 115.38(16) no
C11 C10 C15 118.34(18) no
C9 C10 C15 121.55(16) no
C9 C10 C11 120.11(15) no
C10 C11 C12 120.69(17) no
C11 C12 C13 120.3(2) no
C12 C13 C14 119.8(2) no
C13 C14 C15 120.26(18) no
C10 C15 C14 120.62(18) no
C9 C16 C17 127.63(18) no
O4 C17 C18 109.06(15) no
C16 C17 C18 136.58(17) no
O4 C17 C16 114.34(16) no
C17 C18 C19 106.2(2) no
C18 C19 C20 107.4(2) no
O4 C20 C19 110.31(19) no
C2 C1 H1A 110.00 no
C2 C1 H1B 109.00 no
C2 C1 H1C 109.00 no
H1A C1 H1B 109.00 no
H1A C1 H1C 109.00 no
H1B C1 H1C 109.00 no
C2 C3 H3 119.00 no
C4 C3 H3 119.00 no
C3 C4 H4 120.00 no
C5 C4 H4 120.00 no
C5 C6 H6 121.00 no
C7 C6 H6 121.00 no
C2 C7 H7 119.00 no
C6 C7 H7 119.00 no
C10 C11 H11 120.00 no
C12 C11 H11 120.00 no
C11 C12 H12 120.00 no
C13 C12 H12 120.00 no
C12 C13 H13 120.00 no
C14 C13 H13 120.00 no
C13 C14 H14 120.00 no
C15 C14 H14 120.00 no
C10 C15 H15 120.00 no
C14 C15 H15 120.00 no
C9 C16 H16 116.00 no
C17 C16 H16 116.00 no
C17 C18 H18 127.00 no
C19 C18 H18 127.00 no
C18 C19 H19 126.00 no
C20 C19 H19 126.00 no
O4 C20 H20 125.00 no
C19 C20 H20 125.00 no

loop_
_geom_bond_atom_site_label_1
_geom_bond_atom_site_label_2
_geom_bond_distance
_geom_bond_publ_flag
S1 O1 1.4305(14) no
S1 O2 1.4168(15) no
S1 N1 1.6529(13) no
S1 C5 1.7506(18) no
O3 C8 1.212(2) no
O4 C17 1.374(2) no
O4 C20 1.354(3) no
N1 C8 1.385(2) no
C1 C2 1.508(4) no
N1 H1 0.8600 no
C2 C3 1.394(4) no
C2 C7 1.379(3) no
C3 C4 1.368(3) no
C4 C5 1.383(3) no
C5 C6 1.379(3) no
C6 C7 1.379(3) no
C8 C9 1.490(2) no
C9 C10 1.489(3) no
C9 C16 1.343(2) no
C10 C15 1.385(2) no
C10 C11 1.384(3) no
C11 C12 1.381(3) no
C12 C13 1.371(3) no
C13 C14 1.369(3) no
C14 C15 1.384(3) no
C16 C17 1.436(2) no
C17 C18 1.342(3) no
C18 C19 1.426(3) no
C19 C20 1.314(4) no
C1 H1A 0.9600 no
C1 H1B 0.9600 no
C1 H1C 0.9600 no
C3 H3 0.9300 no
C4 H4 0.9300 no
C6 H6 0.9300 no
C7 H7 0.9300 no
C11 H11 0.9300 no
C12 H12 0.9300 no
C13 H13 0.9300 no
C14 H14 0.9300 no
C15 H15 0.9300 no
C16 H16 0.9300 no
C18 H18 0.9300 no
C19 H19 0.9300 no
C20 H20 0.9300 no

loop_
_geom_hbond_atom_site_label_D
_geom_hbond_atom_site_label_H
_geom_hbond_atom_site_label_A
_geom_hbond_site_symmetry_A
_geom_hbond_distance_DH
_geom_hbond_distance_HA
_geom_hbond_distance_DA
_geom_hbond_angle_DHA
_geom_hbond_publ_flag
N1 H1 O1 2_657 0.86 2.30 2.904(2) 127 yes
C4 H4 O1 2_657 0.93 2.55 3.427(3) 158 yes
C12 H12 Cg1 2_666 0.93 2.81 3.664(2) 158 yes

loop_
_geom_torsion_atom_site_label_1
_geom_torsion_atom_site_label_2
_geom_torsion_atom_site_label_3
_geom_torsion_atom_site_label_4
_geom_torsion
_geom_torsion_publ_flag
O1 S1 N1 C8 -178.32(12) no
O2 S1 N1 C8 54.28(14) no
C5 S1 N1 C8 -63.63(14) no
O1 S1 C5 C4 55.32(16) no
O2 S1 C5 C4 -172.53(14) no
N1 S1 C5 C4 -55.15(16) no
O1 S1 C5 C6 -122.64(14) no
O2 S1 C5 C6 9.51(16) no
N1 S1 C5 C6 126.88(14) no
C17 O4 C20 C19 1.2(3) no
C20 O4 C17 C18 -0.8(2) no
C20 O4 C17 C16 -179.35(17) no
S1 N1 C8 O3 -3.6(2) no
S1 N1 C8 C9 175.84(11) no
C3 C2 C7 C6 -1.0(3) no
C1 C2 C7 C6 179.1(2) no
C1 C2 C3 C4 -179.5(2) no
C7 C2 C3 C4 0.6(3) no
C2 C3 C4 C5 0.4(3) no
C3 C4 C5 S1 -178.90(16) no
C3 C4 C5 C6 -1.0(3) no
S1 C5 C6 C7 178.49(14) no
C4 C5 C6 C7 0.6(3) no
C5 C6 C7 C2 0.4(3) no
O3 C8 C9 C10 -173.10(15) no
O3 C8 C9 C16 9.3(2) no
N1 C8 C9 C10 7.5(2) no
N1 C8 C9 C16 -170.18(14) no
C16 C9 C10 C15 -114.84(18) no
C8 C9 C16 C17 -176.14(15) no
C10 C9 C16 C17 6.3(3) no
C8 C9 C10 C15 67.7(2) no
C8 C9 C10 C11 -112.25(17) no
C16 C9 C10 C11 65.2(2) no
C9 C10 C15 C14 178.43(15) no
C9 C10 C11 C12 -179.51(15) no
C15 C10 C11 C12 0.5(2) no
C11 C10 C15 C14 -1.6(2) no
C10 C11 C12 C13 0.9(3) no
C11 C12 C13 C14 -1.1(3) no
C12 C13 C14 C15 0.1(3) no
C13 C14 C15 C10 1.3(3) no
C9 C16 C17 O4 -165.28(16) no
C9 C16 C17 C18 16.7(3) no
O4 C17 C18 C19 0.1(2) no
C16 C17 C18 C19 178.2(2) no
C17 C18 C19 C20 0.6(3) no
C18 C19 C20 O4 -1.2(3) no
